data_4301265
loop_
_publ_author_name
'Himanshu Arora'
'Francesc Lloret'
'Rabindranath Mukherjee'

_publ_contact_author
; Rabindranath Mukherjee
  Department of Chemistry
  Indian Institute of Technology
  Kanpur 208016
  INDIA
;
_publ_contact_author_email rnm@iitk.ac.in
_publ_contact_author_fax '+91 (512) 2597437'
_publ_contact_author_phone '+91 (512) 2597437'
_publ_section_title
;
One-Dimensional CoII and CuII Coordination Polymers and a Discrete
CuII4 Complex of Carboxylate-Appended (2-Pyridyl)alkylamine Ligands:
Spin-Canting and Anti-/Ferromagnetic Coupling
;
_journal_name_full 'Inorganic Chemistry'
_journal_page_first 1158
_journal_page_last 1167
_journal_paper_doi 10.1021/ic800861m
_journal_volume 48
_journal_year 2009
_chemical_formula_moiety 'C46 H60 Cl4 Cu4 N9 O24'
_chemical_formula_sum 'C46 H60 Cl4 Cu4 N9 O24'
_chemical_formula_weight 1518.99
_chemical_name_systematic
;
 ?
;
_space_group_IT_number 85
_symmetry_cell_setting tetragonal
_symmetry_space_group_name_Hall '-P 4a'
_symmetry_space_group_name_H-M 'P 4/n :2'
_atom_sites_solution_hydrogens geom
_atom_sites_solution_primary direct
_atom_sites_solution_secondary difmap
_audit_creation_method SHELXL-97
_cell_angle_alpha 90.00
_cell_angle_beta 90.00
_cell_angle_gamma 90.00
_cell_formula_units_Z 2
_cell_length_a 19.038(5)
_cell_length_b 19.038(5)
_cell_length_c 8.374(4)
_cell_measurement_temperature 293(2)
_cell_measurement_theta_max 28.31
_cell_measurement_theta_min 2.14
_cell_volume 3035.1(18)
_computing_cell_refinement 'Bruker SMART'
_computing_data_collection 'Bruker SMART APEX'
_computing_data_reduction 'Bruker SAINT PLUS'
_computing_molecular_graphics 'Ortep-3 for Windows (Farrugia, 1997)'
_computing_publication_material 'WinGX publication routines (Farrugia, 1999)'
_computing_structure_refinement 'SHELXL-97 (Sheldrick, 1997)'
_computing_structure_solution 'SIR97(Altomare, et. al. 1999)'
_diffrn_ambient_temperature 293(2)
_diffrn_measured_fraction_theta_full 0.996
_diffrn_measured_fraction_theta_max 0.996
_diffrn_measurement_device_type 'CCD area detector'
_diffrn_measurement_method 'phi and omega scans'
_diffrn_radiation_monochromator graphite
_diffrn_radiation_source 'fine-focus sealed tube'
_diffrn_radiation_type MoK\a
_diffrn_radiation_wavelength 0.71073
_diffrn_reflns_av_R_equivalents 0.1263
_diffrn_reflns_av_sigmaI/netI 0.1076
_diffrn_reflns_limit_h_max 25
_diffrn_reflns_limit_h_min -22
_diffrn_reflns_limit_k_max 24
_diffrn_reflns_limit_k_min -25
_diffrn_reflns_limit_l_max 11
_diffrn_reflns_limit_l_min -10
_diffrn_reflns_number 19587
_diffrn_reflns_theta_full 28.31
_diffrn_reflns_theta_max 28.31
_diffrn_reflns_theta_min 2.14
_exptl_absorpt_coefficient_mu 1.644
_exptl_absorpt_correction_T_max 0.8528
_exptl_absorpt_correction_T_min 0.7345
_exptl_absorpt_correction_type empirical
_exptl_absorpt_process_details SaDABS
_exptl_crystal_colour blue
_exptl_crystal_density_diffrn 1.662
_exptl_crystal_density_method 'not measured'
_exptl_crystal_description needle
_exptl_crystal_F_000 1550
_exptl_crystal_size_max 0.20
_exptl_crystal_size_mid 0.10
_exptl_crystal_size_min 0.10
_refine_diff_density_max 0.695
_refine_diff_density_min -0.495
_refine_diff_density_rms 0.100
_refine_ls_extinction_method none
_refine_ls_goodness_of_fit_ref 1.074
_refine_ls_hydrogen_treatment mixed
_refine_ls_matrix_type full
_refine_ls_number_parameters 200
_refine_ls_number_reflns 3766
_refine_ls_number_restraints 3
_refine_ls_restrained_S_all 1.073
_refine_ls_R_factor_all 0.1946
_refine_ls_R_factor_gt 0.0953
_refine_ls_shift/su_max 0.000
_refine_ls_shift/su_mean 0.000
_refine_ls_structure_factor_coef Fsqd
_refine_ls_weighting_details 'calc w=1/[\s^2^(Fo^2^)+(0.0747P)^2^+6.1014P] where P=(Fo^2^+2Fc^2^)/3'
_refine_ls_weighting_scheme calc
_refine_ls_wR_factor_gt 0.1821
_refine_ls_wR_factor_ref 0.2219
_reflns_number_gt 1875
_reflns_number_total 3766
_reflns_threshold_expression >2sigma(I)
_cod_data_source_file ic800861m_si_002_1.cif
_cod_data_source_block 8janam
_cod_depositor_comments
;
The following automatic conversions were performed:
'_symmetry_cell_setting' value 'Tetragonal' changed to 'tetragonal'
according to '/home/saulius/struct/CIF-dictionaries/cif_core.dic'
dictionary named 'cif_core.dic' version 2.4.1 from
2010-06-29.

'_exptl_absorpt_correction_type' value 'Empirical' changed to
'empirical' according to
'/home/saulius/struct/CIF-dictionaries/cif_core.dic' dictionary named
'cif_core.dic' version 2.4.1 from 2010-06-29.

Automatic conversion script
Id: cif_fix_enum 1527 2010-12-29 10:47:43Z saulius 
;
_cod_original_sg_symbol_H-M 'P 4/n'
_cod_database_code 4301265

loop_
_symmetry_equiv_pos_as_xyz
'x, y, z'
'-x+1/2, -y+1/2, z'
'-y+1/2, x, z'
'y, -x+1/2, z'
'-x, -y, -z'
'x-1/2, y-1/2, -z'
'y-1/2, -x, -z'
'-y, x-1/2, -z'

loop_
_atom_site_label
_atom_site_type_symbol
_atom_site_fract_x
_atom_site_fract_y
_atom_site_fract_z
_atom_site_U_iso_or_equiv
_atom_site_adp_type
_atom_site_occupancy
_atom_site_symmetry_multiplicity
_atom_site_calc_flag
_atom_site_refinement_flags
_atom_site_disorder_assembly
_atom_site_disorder_group
Cu Cu 0.87040(4) 0.12848(5) 0.46874(10) 0.0485(3) Uani 1 1 d . . .
Cl Cl 1.01390(11) 0.16816(11) 0.1928(3) 0.0607(6) Uani 1 1 d . . .
O1 O 0.8672(3) 0.2265(3) 0.5392(6) 0.0535(13) Uani 1 1 d . . .
O2 O 0.8423(3) 0.3103(3) 0.7114(6) 0.0535(13) Uani 1 1 d . . .
O3 O 0.9794(4) 0.1424(6) 0.3207(10) 0.150(4) Uani 1 1 d . . .
O4 O 1.0763(5) 0.1931(6) 0.2480(17) 0.201(5) Uani 1 1 d . . .
O5 O 1.0225(6) 0.1109(5) 0.0918(10) 0.160(4) Uani 1 1 d . . .
O6 O 0.9718(5) 0.2197(4) 0.1170(10) 0.133(3) Uani 1 1 d . . .
N1 N 0.8652(3) 0.0288(3) 0.3841(8) 0.0557(16) Uani 1 1 d . . .
N2 N 0.9151(3) 0.1042(4) 0.6799(7) 0.0614(18) Uani 1 1 d . . .
N1S N 0.7500 -0.2500 0.932(15) 0.60(11) Uani 1 4 d S . .
C1 C 0.8619(5) 0.0201(5) 0.2248(11) 0.073(3) Uani 1 1 d . . .
H1 H 0.8713 0.0582 0.1587 0.087 Uiso 1 1 calc R . .
C2 C 0.8457(5) -0.0418(7) 0.1586(14) 0.095(3) Uani 1 1 d . . .
H2 H 0.8452 -0.0474 0.0483 0.114 Uiso 1 1 calc R . .
C3 C 0.8299(6) -0.0967(6) 0.258(2) 0.113(4) Uani 1 1 d . . .
H3 H 0.8148 -0.1391 0.2155 0.136 Uiso 1 1 calc R . .
C4 C 0.8362(6) -0.0894(6) 0.4188(17) 0.100(4) Uani 1 1 d . . .
H4 H 0.8287 -0.1278 0.4854 0.120 Uiso 1 1 calc R . .
C5 C 0.8535(5) -0.0261(5) 0.4821(12) 0.072(2) Uani 1 1 d . . .
C6 C 0.8628(6) -0.0165(5) 0.6560(12) 0.086(3) Uani 1 1 d . . .
H6A H 0.8670 -0.0622 0.7061 0.103 Uiso 1 1 calc R . .
H6B H 0.8213 0.0062 0.6992 0.103 Uiso 1 1 calc R . .
C7 C 0.9273(6) 0.0274(5) 0.6980(11) 0.088(3) Uani 1 1 d . . .
H7A H 0.9408 0.0176 0.8074 0.106 Uiso 1 1 calc R . .
H7B H 0.9660 0.0135 0.6295 0.106 Uiso 1 1 calc R . .
C8 C 0.9849(5) 0.1396(6) 0.6933(12) 0.094(3) Uani 1 1 d D . .
H8A H 1.0191(5) 0.1211(6) 0.5989(12) 0.140 Uiso 1 1 calc RD . .
H8B H 1.0081(5) 0.1274(6) 0.8081(12) 0.140 Uiso 1 1 calc RD . .
H8C H 0.9781(5) 0.1959(6) 0.6826(12) 0.140 Uiso 1 1 calc RD . .
C9 C 0.8680(6) 0.1287(5) 0.8092(12) 0.101(4) Uani 1 1 d . . .
H9A H 0.8314 0.0936 0.8209 0.121 Uiso 1 1 calc R . .
H9B H 0.8951 0.1281 0.9072 0.121 Uiso 1 1 calc R . .
C10 C 0.8354(6) 0.1926(5) 0.8010(12) 0.102(4) Uani 1 1 d . . .
H10A H 0.8442 0.2155 0.9026 0.122 Uiso 1 1 calc R . .
H10B H 0.7854 0.1830 0.7975 0.122 Uiso 1 1 calc R . .
C11 C 0.8488(4) 0.2465(4) 0.6762(9) 0.0508(19) Uani 1 1 d . . .
C1S C 0.7500 -0.2500 0.724(12) 0.27(4) Uani 1 4 d S . .
C2S C 0.7500 -0.2500 0.529(7) 0.19(2) Uani 1 4 d S . .

loop_
_atom_site_aniso_label
_atom_site_aniso_U_11
_atom_site_aniso_U_22
_atom_site_aniso_U_33
_atom_site_aniso_U_23
_atom_site_aniso_U_13
_atom_site_aniso_U_12
Cu 0.0514(6) 0.0593(6) 0.0348(5) 0.0057(4) 0.0028(4) 0.0063(5)
Cl 0.0642(13) 0.0608(13) 0.0571(13) 0.0106(10) -0.0020(10) 0.0036(10)
O1 0.068(3) 0.057(3) 0.036(3) 0.005(2) 0.004(3) -0.008(3)
O2 0.066(3) 0.052(3) 0.043(3) -0.002(2) 0.008(2) 0.000(3)
O3 0.113(6) 0.244(11) 0.092(6) 0.037(6) 0.039(5) -0.013(7)
O4 0.100(7) 0.182(10) 0.320(15) 0.053(10) -0.081(8) -0.052(6)
O5 0.265(11) 0.142(7) 0.073(5) -0.009(5) -0.008(6) 0.122(8)
O6 0.182(8) 0.080(5) 0.139(7) -0.003(5) -0.070(6) 0.022(5)
N1 0.055(4) 0.064(4) 0.048(4) 0.003(3) 0.004(3) 0.007(3)
N2 0.061(4) 0.084(5) 0.039(4) 0.005(3) -0.001(3) 0.024(4)
N1S 0.13(2) 0.13(2) 1.6(3) 0.000 0.000 0.000
C1 0.080(6) 0.081(6) 0.058(6) -0.023(5) -0.008(5) 0.017(5)
C2 0.092(8) 0.104(9) 0.089(8) -0.029(7) -0.017(6) 0.026(7)
C3 0.096(9) 0.079(8) 0.164(14) -0.038(9) -0.025(9) 0.005(7)
C4 0.099(8) 0.084(8) 0.117(10) -0.004(7) 0.002(7) 0.000(6)
C5 0.065(5) 0.069(6) 0.084(7) 0.006(5) 0.016(5) 0.007(5)
C6 0.113(8) 0.068(6) 0.078(7) 0.022(5) 0.033(6) 0.034(6)
C7 0.115(9) 0.095(7) 0.054(6) 0.011(5) 0.004(6) 0.059(7)
C8 0.071(6) 0.132(9) 0.078(7) -0.014(6) -0.029(5) 0.007(6)
C9 0.162(10) 0.087(7) 0.054(6) 0.030(5) 0.044(6) 0.035(7)
C10 0.160(10) 0.073(7) 0.072(7) 0.027(5) 0.057(7) 0.031(7)
C11 0.053(5) 0.068(5) 0.032(4) 0.012(4) 0.003(3) -0.003(4)
C1S 0.12(3) 0.12(3) 0.56(13) 0.000 0.000 0.000
C2S 0.071(11) 0.071(11) 0.44(7) 0.000 0.000 0.000

loop_
_atom_type_symbol
_atom_type_description
_atom_type_scat_dispersion_real
_atom_type_scat_dispersion_imag
_atom_type_scat_source
C C 0.0033 0.0016 'International Tables Vol C Tables 4.2.6.8 and 6.1.1.4'
H H 0.0000 0.0000 'International Tables Vol C Tables 4.2.6.8 and 6.1.1.4'
N N 0.0061 0.0033 'International Tables Vol C Tables 4.2.6.8 and 6.1.1.4'
O O 0.0106 0.0060 'International Tables Vol C Tables 4.2.6.8 and 6.1.1.4'
Cl Cl 0.1484 0.1585 'International Tables Vol C Tables 4.2.6.8 and 6.1.1.4'
Cu Cu 0.3201 1.2651 'International Tables Vol C Tables 4.2.6.8 and 6.1.1.4'

loop_
_geom_angle_atom_site_label_1
_geom_angle_atom_site_label_2
_geom_angle_atom_site_label_3
_geom_angle
_geom_angle_site_symmetry_1
_geom_angle_site_symmetry_3
_geom_angle_publ_flag
O1 Cu O2 86.8(2) . 7_666 ?
O1 Cu N2 88.1(2) . . ?
O2 Cu N2 168.5(2) 7_666 . ?
O1 Cu N1 174.6(2) . . ?
O2 Cu N1 88.2(2) 7_666 . ?
N2 Cu N1 96.5(3) . . ?
O1 Cu O3 94.4(3) . . ?
O2 Cu O3 94.3(3) 7_666 . ?
N2 Cu O3 96.4(3) . . ?
N1 Cu O3 88.0(3) . . ?
O3 Cl O4 106.4(7) . . ?
O3 Cl O5 104.8(6) . . ?
O4 Cl O5 112.2(7) . . ?
O3 Cl O6 109.4(6) . . ?
O4 Cl O6 113.8(6) . . ?
O5 Cl O6 109.7(5) . . ?
C11 O1 Cu 124.9(5) . . ?
C11 O2 Cu 110.7(4) . 8_656 ?
Cl O3 Cu 149.3(6) . . ?
C1 N1 C5 120.1(8) . . ?
C1 N1 Cu 117.6(6) . . ?
C5 N1 Cu 121.4(6) . . ?
C9 N2 C7 109.2(7) . . ?
C9 N2 C8 110.0(8) . . ?
C7 N2 C8 107.2(7) . . ?
C9 N2 Cu 108.2(5) . . ?
C7 N2 Cu 112.3(5) . . ?
C8 N2 Cu 109.8(5) . . ?
C2 C1 N1 122.0(10) . . ?
C1 C2 C3 118.0(11) . . ?
C4 C3 C2 120.4(11) . . ?
C5 C4 C3 119.9(12) . . ?
N1 C5 C4 119.4(10) . . ?
N1 C5 C6 119.0(9) . . ?
C4 C5 C6 121.5(10) . . ?
C5 C6 C7 113.0(8) . . ?
N2 C7 C6 112.9(7) . . ?
C10 C9 N2 121.2(8) . . ?
C9 C10 C11 124.9(8) . . ?
O2 C11 O1 122.3(7) . . ?
O2 C11 C10 119.1(7) . . ?
O1 C11 C10 118.6(8) . . ?
C2S C1S N1S 180.00(2) . . ?

loop_
_geom_bond_atom_site_label_1
_geom_bond_atom_site_label_2
_geom_bond_distance
_geom_bond_site_symmetry_2
_geom_bond_publ_flag
Cu O1 1.958(5) . ?
Cu O2 1.973(5) 7_666 ?
Cu N2 2.016(6) . ?
Cu N1 2.028(7) . ?
Cu O3 2.432(8) . ?
Cl O3 1.349(7) . ?
Cl O4 1.360(8) . ?
Cl O5 1.390(8) . ?
Cl O6 1.416(7) . ?
O1 C11 1.259(8) . ?
O2 C11 1.256(8) . ?
O2 Cu 1.973(5) 8_656 ?
N1 C1 1.345(10) . ?
N1 C5 1.347(11) . ?
N2 C9 1.481(11) . ?
N2 C7 1.489(10) . ?
N2 C8 1.494(11) . ?
N1S C1S 1.74(15) . ?
C1 C2 1.338(13) . ?
C2 C3 1.370(16) . ?
C3 C4 1.358(16) . ?
C4 C5 1.357(14) . ?
C5 C6 1.478(13) . ?
C6 C7 1.527(13) . ?
C9 C10 1.367(11) . ?
C10 C11 1.487(10) . ?
C1S C2S 1.63(9) . ?
